data_2202003
loop_
_publ_author_name
'Butcher, Ray J.'
'Mockler, Garry M.'
'McKern, Owen'

_publ_section_title Aqua(pyridine-\k<i>N</i>)(<i>N</i>-salicylidenetyrosinato-\k^3^<i>O,N,O</i>')copper(II)
_journal_issue 1
_journal_name_full 'Acta Crystallographica Section E'
_journal_page_first m20
_journal_page_last m22
_journal_paper_doi 10.1107/S1600536802022043
_journal_volume 59
_journal_year 2003
_chemical_formula_iupac '[Cu (C16 H13 N O4) (C5 H5 N) (H2 O)]'
_chemical_formula_moiety 'C21 H20 Cu N2 O5'
_chemical_formula_sum 'C21 H20 Cu N2 O5'
_chemical_formula_weight 443.93
_chemical_name_systematic
;
Aqua(pyridine-\kN)(N-salicylidenetyrosinato-\k^3^O,N,O')copper(II)
;
_space_group_IT_number 2
_symmetry_cell_setting triclinic
_symmetry_space_group_name_Hall '-P 1'
_symmetry_space_group_name_H-M 'P -1'
_atom_sites_solution_hydrogens geom
_atom_sites_solution_primary direct
_atom_sites_solution_secondary difmap
_cell_angle_alpha 81.973(10)
_cell_angle_beta 72.624(9)
_cell_angle_gamma 78.310(9)
_cell_formula_units_Z 2
_cell_length_a 10.0319(13)
_cell_length_b 10.0487(11)
_cell_length_c 10.1973(14)
_cell_measurement_reflns_used 42
_cell_measurement_temperature 293(2)
_cell_measurement_theta_max 17.25
_cell_measurement_theta_min 4.83
_cell_volume 957.3(2)
_computing_cell_refinement XSCANS
_computing_data_collection 'XSCANS (Siemens, 1994)'
_computing_data_reduction XSCANS
_computing_molecular_graphics SHELXTL
_computing_publication_material SHELXTL
_computing_structure_refinement SHELXTL
_computing_structure_solution 'SHELXTL (Sheldrick, 1997)'
_diffrn_ambient_temperature 293(2)
_diffrn_measured_fraction_theta_full 0.990
_diffrn_measured_fraction_theta_max 0.990
_diffrn_measurement_device_type 'Siemens P4S'
_diffrn_measurement_method 2\q/\w
_diffrn_radiation_monochromator graphite
_diffrn_radiation_source 'fine-focus sealed tube'
_diffrn_radiation_type MoK\a
_diffrn_radiation_wavelength 0.71073
_diffrn_reflns_av_R_equivalents 0.0208
_diffrn_reflns_av_sigmaI/netI 0.0315
_diffrn_reflns_limit_h_max 12
_diffrn_reflns_limit_h_min 0
_diffrn_reflns_limit_k_max 13
_diffrn_reflns_limit_k_min -12
_diffrn_reflns_limit_l_max 13
_diffrn_reflns_limit_l_min -12
_diffrn_reflns_number 4594
_diffrn_reflns_theta_full 27.50
_diffrn_reflns_theta_max 27.50
_diffrn_reflns_theta_min 2.56
_diffrn_standards_decay_% 0.1
_diffrn_standards_interval_count 97
_diffrn_standards_number 3
_exptl_absorpt_coefficient_mu 1.177
_exptl_absorpt_correction_T_max 0.8827
_exptl_absorpt_correction_T_min 0.6878
_exptl_absorpt_correction_type integration
_exptl_absorpt_process_details '(Wuensch & Prewett, 1965)'
_exptl_crystal_colour blue
_exptl_crystal_density_diffrn 1.540
_exptl_crystal_density_method 'not measured'
_exptl_crystal_description plate
_exptl_crystal_F_000 458
_exptl_crystal_size_max 0.58
_exptl_crystal_size_mid 0.46
_exptl_crystal_size_min 0.15
_refine_diff_density_max 0.351
_refine_diff_density_min -0.270
_refine_ls_extinction_method none
_refine_ls_goodness_of_fit_ref 1.060
_refine_ls_hydrogen_treatment constr
_refine_ls_matrix_type full
_refine_ls_number_parameters 262
_refine_ls_number_reflns 4347
_refine_ls_number_restraints 0
_refine_ls_restrained_S_all 1.060
_refine_ls_R_factor_all 0.0389
_refine_ls_R_factor_gt 0.0307
_refine_ls_shift/su_max 0.001
_refine_ls_shift/su_mean 0.000
_refine_ls_structure_factor_coef Fsqd
_refine_ls_weighting_details 'calc w = 1/[\s^2^(Fo^2^)+(0.0343P)^2^+0.4004P] where P = (Fo^2^+2Fc^2^)/3'
_refine_ls_weighting_scheme calc
_refine_ls_wR_factor_gt 0.0776
_refine_ls_wR_factor_ref 0.0816
_reflns_number_gt 3782
_reflns_number_total 4347
_reflns_threshold_expression I>2\s(I)
_cod_data_source_file lh6018.cif
_cod_data_source_block I
_cod_depositor_comments
;
The following automatic conversions were performed:
'_symmetry_cell_setting' value 'Triclinic' changed to 'triclinic'
according to '/home/saulius/struct/CIF-dictionaries/cif_core.dic'
dictionary named 'cif_core.dic' version 2.4.1 from 2010-06-29.

Automatic conversion script
Id: cif_fix_enum 1527 2010-12-29 10:47:43Z saulius 

The following automatic conversions were performed:

'_symmetry_cell_setting' value 'Triclinic' changed to 'triclinic'
according to /home/saulius/struct/CIF-dictionaries/cif_core.dic
dictionary named 'cif_core.dic' version 2.4.1 from 2010-06-29.

Automatic conversion script
Id: cif_fix_values 1715 2011-07-08 13:25:40Z adriana 
;
_cod_database_code 2202003
_cod_database_fobs_code 2202003

loop_
_symmetry_equiv_pos_as_xyz
'x, y, z'
'-x, -y, -z'

loop_
_atom_site_label
_atom_site_fract_x
_atom_site_fract_y
_atom_site_fract_z
_atom_site_U_iso_or_equiv
_atom_site_adp_type
_atom_site_calc_flag
_atom_site_refinement_flags
_atom_site_occupancy
_atom_site_disorder_assembly
_atom_site_disorder_group
_atom_site_type_symbol
Cu 0.12889(2) 0.15882(2) 0.07618(2) 0.02815(8) Uani d . 1 . . Cu
O1W 0.21634(16) -0.03484(16) -0.05347(17) 0.0428(4) Uani d . 1 . . O
H1W1 0.1639 -0.0956 -0.0497 0.051 Uiso d R 1 . . H
H1W2 0.3021 -0.0792 -0.0746 0.051 Uiso d R 1 . . H
O1 -0.04181(14) 0.22775(15) 0.02269(15) 0.0349(3) Uani d . 1 . . O
O2 0.29058(14) 0.13489(15) 0.15710(14) 0.0344(3) Uani d . 1 . . O
O3 0.49918(15) 0.19917(17) 0.12361(16) 0.0406(3) Uani d . 1 . . O
O4 0.57802(19) 0.35678(18) -0.72791(16) 0.0501(4) Uani d . 1 . . O
H4 0.5505 0.3081 -0.7690 0.060 Uiso calc R 1 . . H
N1 0.23789(15) 0.27958(16) -0.06025(15) 0.0259(3) Uani d . 1 . . N
N1P 0.02221(17) 0.04613(17) 0.23672(16) 0.0306(3) Uani d . 1 . . N
C1 0.0462(2) 0.4052(2) -0.1493(2) 0.0311(4) Uani d . 1 . . C
C2 -0.0624(2) 0.33246(19) -0.0674(2) 0.0288(4) Uani d . 1 . . C
C3 -0.2004(2) 0.3773(2) -0.0826(2) 0.0357(4) Uani d . 1 . . C
H3A -0.2741 0.3342 -0.0274 0.043 Uiso calc R 1 . . H
C4 -0.2281(2) 0.4830(2) -0.1773(3) 0.0425(5) Uani d . 1 . . C
H4A -0.3197 0.5093 -0.1858 0.051 Uiso calc R 1 . . H
C5 -0.1215(3) 0.5510(2) -0.2601(3) 0.0508(6) Uani d . 1 . . C
H5A -0.1404 0.6212 -0.3252 0.061 Uiso calc R 1 . . H
C6 0.0123(3) 0.5132(2) -0.2443(2) 0.0448(5) Uani d . 1 . . C
H6A 0.0833 0.5604 -0.2982 0.054 Uiso calc R 1 . . H
C7 0.1896(2) 0.3766(2) -0.1386(2) 0.0306(4) Uani d . 1 . . C
H7A 0.2519 0.4329 -0.1927 0.037 Uiso calc R 1 . . H
C8 0.38453(19) 0.2630(2) -0.05547(19) 0.0288(4) Uani d . 1 . . C
H8A 0.4151 0.3520 -0.0714 0.035 Uiso calc R 1 . . H
C9 0.3913(2) 0.1961(2) 0.08763(19) 0.0295(4) Uani d . 1 . . C
C10 0.4854(2) 0.1662(2) -0.1617(2) 0.0350(4) Uani d . 1 . . C
H10A 0.5777 0.1468 -0.1445 0.042 Uiso calc R 1 . . H
H10B 0.4500 0.0808 -0.1466 0.042 Uiso calc R 1 . . H
C11 0.5037(2) 0.2194(2) -0.3108(2) 0.0321(4) Uani d . 1 . . C
C12 0.4393(2) 0.1718(2) -0.3924(2) 0.0414(5) Uani d . 1 . . C
H12A 0.3794 0.1084 -0.3535 0.050 Uiso calc R 1 . . H
C13 0.4614(2) 0.2161(3) -0.5317(2) 0.0424(5) Uani d . 1 . . C
H13A 0.4171 0.1820 -0.5847 0.051 Uiso calc R 1 . . H
C14 0.5496(2) 0.3110(2) -0.5913(2) 0.0354(4) Uani d . 1 . . C
C15 0.6133(2) 0.3620(2) -0.5103(2) 0.0392(5) Uani d . 1 . . C
H15A 0.6711 0.4271 -0.5486 0.047 Uiso calc R 1 . . H
C16 0.5907(2) 0.3159(2) -0.3719(2) 0.0365(4) Uani d . 1 . . C
H16A 0.6346 0.3503 -0.3187 0.044 Uiso calc R 1 . . H
C2P 0.0806(2) -0.0808(2) 0.2719(2) 0.0395(5) Uani d . 1 . . C
H2PA 0.1703 -0.1166 0.2188 0.047 Uiso calc R 1 . . H
C3P 0.0135(3) -0.1605(2) 0.3832(3) 0.0462(5) Uani d . 1 . . C
H3PA 0.0557 -0.2494 0.4027 0.055 Uiso calc R 1 . . H
C4P -0.1171(2) -0.1065(2) 0.4655(2) 0.0442(5) Uani d . 1 . . C
H4PA -0.1631 -0.1571 0.5433 0.053 Uiso calc R 1 . . H
C5P -0.1780(2) 0.0234(2) 0.4302(2) 0.0413(5) Uani d . 1 . . C
H5PA -0.2665 0.0618 0.4838 0.050 Uiso calc R 1 . . H
C6P -0.1072(2) 0.0965(2) 0.3150(2) 0.0344(4) Uani d . 1 . . C
H6PB -0.1503 0.1836 0.2906 0.041 Uiso calc R 1 . . H

loop_
_atom_site_aniso_label
_atom_site_aniso_U_11
_atom_site_aniso_U_22
_atom_site_aniso_U_33
_atom_site_aniso_U_12
_atom_site_aniso_U_13
_atom_site_aniso_U_23
Cu 0.02186(12) 0.03369(13) 0.02696(12) -0.00624(9) -0.00628(8) 0.00499(9)
O1W 0.0325(8) 0.0390(8) 0.0571(10) -0.0087(6) -0.0072(7) -0.0125(7)
O1 0.0254(7) 0.0387(8) 0.0409(8) -0.0097(6) -0.0126(6) 0.0094(6)
O2 0.0279(7) 0.0443(8) 0.0301(7) -0.0072(6) -0.0094(6) 0.0053(6)
O3 0.0313(7) 0.0539(9) 0.0416(8) -0.0063(7) -0.0168(6) -0.0077(7)
O4 0.0662(11) 0.0545(10) 0.0316(8) -0.0183(9) -0.0120(8) -0.0021(7)
N1 0.0214(7) 0.0298(8) 0.0251(7) -0.0041(6) -0.0049(6) -0.0014(6)
N1P 0.0258(8) 0.0347(9) 0.0280(8) -0.0059(6) -0.0045(6) 0.0028(6)
C1 0.0309(10) 0.0285(9) 0.0331(10) -0.0032(7) -0.0104(8) 0.0003(7)
C2 0.0296(9) 0.0260(9) 0.0314(9) -0.0033(7) -0.0104(8) -0.0025(7)
C3 0.0302(10) 0.0320(10) 0.0463(12) -0.0004(8) -0.0148(9) -0.0063(9)
C4 0.0406(12) 0.0354(11) 0.0571(14) 0.0060(9) -0.0278(11) -0.0091(10)
C5 0.0585(15) 0.0375(12) 0.0572(15) 0.0033(11) -0.0310(13) 0.0100(11)
C6 0.0451(13) 0.0381(12) 0.0481(13) -0.0074(10) -0.0156(10) 0.0131(10)
C7 0.0292(9) 0.0313(9) 0.0292(9) -0.0084(8) -0.0053(7) 0.0026(7)
C8 0.0219(8) 0.0330(10) 0.0304(9) -0.0058(7) -0.0059(7) -0.0010(7)
C9 0.0256(9) 0.0342(10) 0.0285(9) -0.0018(7) -0.0078(7) -0.0064(7)
C10 0.0278(10) 0.0404(11) 0.0320(10) -0.0023(8) -0.0027(8) -0.0043(8)
C11 0.0232(9) 0.0406(11) 0.0290(9) -0.0026(8) -0.0014(7) -0.0080(8)
C12 0.0355(11) 0.0513(13) 0.0390(11) -0.0184(10) -0.0050(9) -0.0046(10)
C13 0.0387(11) 0.0562(14) 0.0376(11) -0.0151(10) -0.0114(9) -0.0095(10)
C14 0.0335(10) 0.0388(11) 0.0306(10) -0.0015(8) -0.0053(8) -0.0070(8)
C15 0.0388(11) 0.0404(11) 0.0378(11) -0.0132(9) -0.0042(9) -0.0067(9)
C16 0.0362(11) 0.0429(12) 0.0333(10) -0.0101(9) -0.0084(8) -0.0111(9)
C2P 0.0322(10) 0.0380(11) 0.0402(11) 0.0003(9) -0.0041(9) 0.0009(9)
C3P 0.0452(13) 0.0363(11) 0.0515(14) -0.0045(10) -0.0129(11) 0.0104(10)
C4P 0.0401(12) 0.0481(13) 0.0406(12) -0.0165(10) -0.0068(10) 0.0120(10)
C5P 0.0298(10) 0.0494(13) 0.0370(11) -0.0066(9) 0.0006(9) -0.0004(9)
C6P 0.0288(9) 0.0335(10) 0.0349(10) -0.0006(8) -0.0039(8) -0.0004(8)

loop_
_atom_type_symbol
_atom_type_description
_atom_type_scat_dispersion_real
_atom_type_scat_dispersion_imag
_atom_type_scat_source
C C 0.0033 0.0016 'International Tables Vol C Tables 4.2.6.8 and 6.1.1.4'
H H 0.0000 0.0000 'International Tables Vol C Tables 4.2.6.8 and 6.1.1.4'
N N 0.0061 0.0033 'International Tables Vol C Tables 4.2.6.8 and 6.1.1.4'
O O 0.0106 0.0060 'International Tables Vol C Tables 4.2.6.8 and 6.1.1.4'
Cu Cu 0.3201 1.2651 'International Tables Vol C Tables 4.2.6.8 and 6.1.1.4'

loop_
_geom_angle_atom_site_label_1
_geom_angle_atom_site_label_2
_geom_angle_atom_site_label_3
_geom_angle
_geom_angle_publ_flag
O1 Cu N1 93.61(6) yes
O1 Cu O2 164.17(6) yes
N1 Cu O2 83.13(6) yes
O1 Cu N1P 90.30(6) yes
N1 Cu N1P 172.18(7) yes
O2 Cu N1P 91.28(6) yes
O1 Cu O1W 99.82(6) yes
N1 Cu O1W 95.24(6) yes
O2 Cu O1W 95.91(6) yes
N1P Cu O1W 90.76(6) yes
Cu O1W H1W1 121.9 ?
Cu O1W H1W2 127.0 ?
H1W1 O1W H1W2 104.4 ?
C2 O1 Cu 126.90(12) ?
C9 O2 Cu 114.88(12) ?
C14 O4 H4 109.5 ?
C7 N1 C8 120.10(16) ?
C7 N1 Cu 126.41(13) ?
C8 N1 Cu 113.03(12) ?
C2P N1P C6P 117.85(17) ?
C2P N1P Cu 120.62(14) ?
C6P N1P Cu 121.49(14) ?
C6 C1 C2 118.75(19) ?
C6 C1 C7 117.65(18) ?
C2 C1 C7 123.59(18) ?
O1 C2 C3 118.67(18) ?
O1 C2 C1 123.87(17) ?
C3 C2 C1 117.45(18) ?
C4 C3 C2 121.6(2) ?
C4 C3 H3A 119.2 ?
C2 C3 H3A 119.2 ?
C3 C4 C5 120.9(2) ?
C3 C4 H4A 119.5 ?
C5 C4 H4A 119.5 ?
C6 C5 C4 118.9(2) ?
C6 C5 H5A 120.6 ?
C4 C5 H5A 120.6 ?
C5 C6 C1 122.3(2) ?
C5 C6 H6A 118.8 ?
C1 C6 H6A 118.8 ?
N1 C7 C1 125.11(17) ?
N1 C7 H7A 117.4 ?
C1 C7 H7A 117.4 ?
N1 C8 C9 107.76(14) ?
N1 C8 C10 111.61(16) ?
C9 C8 C10 106.86(15) ?
N1 C8 H8A 110.2 ?
C9 C8 H8A 110.2 ?
C10 C8 H8A 110.2 ?
O3 C9 O2 124.84(19) ?
O3 C9 C8 117.75(17) ?
O2 C9 C8 117.27(16) ?
C11 C10 C8 115.24(17) ?
C11 C10 H10A 108.5 ?
C8 C10 H10A 108.5 ?
C11 C10 H10B 108.5 ?
C8 C10 H10B 108.5 ?
H10A C10 H10B 107.5 ?
C12 C11 C16 117.63(19) ?
C12 C11 C10 121.66(19) ?
C16 C11 C10 120.69(18) ?
C11 C12 C13 121.7(2) ?
C11 C12 H12A 119.2 ?
C13 C12 H12A 119.2 ?
C14 C13 C12 120.0(2) ?
C14 C13 H13A 120.0 ?
C12 C13 H13A 120.0 ?
O4 C14 C15 117.89(19) ?
O4 C14 C13 122.9(2) ?
C15 C14 C13 119.2(2) ?
C14 C15 C16 120.0(2) ?
C14 C15 H15A 120.0 ?
C16 C15 H15A 120.0 ?
C15 C16 C11 121.50(19) ?
C15 C16 H16A 119.2 ?
C11 C16 H16A 119.2 ?
N1P C2P C3P 122.8(2) ?
N1P C2P H2PA 118.6 ?
C3P C2P H2PA 118.6 ?
C2P C3P C4P 119.0(2) ?
C2P C3P H3PA 120.5 ?
C4P C3P H3PA 120.5 ?
C5P C4P C3P 118.7(2) ?
C5P C4P H4PA 120.7 ?
C3P C4P H4PA 120.7 ?
C4P C5P C6P 119.5(2) ?
C4P C5P H5PA 120.2 ?
C6P C5P H5PA 120.2 ?
N1P C6P C5P 122.12(19) ?
N1P C6P H6PB 118.9 ?
C5P C6P H6PB 118.9 ?

loop_
_geom_bond_atom_site_label_1
_geom_bond_atom_site_label_2
_geom_bond_site_symmetry_2
_geom_bond_distance
_geom_bond_publ_flag
Cu O1 . 1.9187(14) yes
Cu N1 . 1.9394(15) yes
Cu O2 . 1.9889(14) yes
Cu N1P . 2.0086(16) yes
Cu O1W . 2.3745(15) yes
O1W H1W1 . 0.8733 ?
O1W H1W2 . 0.8634 ?
O1 C2 . 1.322(2) ?
O2 C9 . 1.266(2) ?
O3 C9 . 1.249(2) ?
O4 C14 . 1.368(2) ?
O4 H4 . 0.8200 ?
N1 C7 . 1.283(2) ?
N1 C8 . 1.461(2) ?
N1P C2P . 1.339(3) ?
N1P C6P . 1.344(2) ?
C1 C6 . 1.409(3) ?
C1 C2 . 1.424(3) ?
C1 C7 . 1.442(3) ?
C2 C3 . 1.414(3) ?
C3 C4 . 1.376(3) ?
C3 H3A . 0.9300 ?
C4 C5 . 1.386(4) ?
C4 H4A . 0.9300 ?
C5 C6 . 1.370(3) ?
C5 H5A . 0.9300 ?
C6 H6A . 0.9300 ?
C7 H7A . 0.9300 ?
C8 C9 . 1.534(3) ?
C8 C10 . 1.544(3) ?
C8 H8A . 0.9800 ?
C10 C11 . 1.509(3) ?
C10 H10A . 0.9700 ?
C10 H10B . 0.9700 ?
C11 C12 . 1.377(3) ?
C11 C16 . 1.393(3) ?
C12 C13 . 1.393(3) ?
C12 H12A . 0.9300 ?
C13 C14 . 1.386(3) ?
C13 H13A . 0.9300 ?
C14 C15 . 1.385(3) ?
C15 C16 . 1.388(3) ?
C15 H15A . 0.9300 ?
C16 H16A . 0.9300 ?
C2P C3P . 1.375(3) ?
C2P H2PA . 0.9300 ?
C3P C4P . 1.377(3) ?
C3P H3PA . 0.9300 ?
C4P C5P . 1.372(3) ?
C4P H4PA . 0.9300 ?
C5P C6P . 1.378(3) ?
C5P H5PA . 0.9300 ?
C6P H6PB . 0.9300 ?

loop_
_geom_hbond_atom_site_label_D
_geom_hbond_atom_site_label_H
_geom_hbond_atom_site_label_A
_geom_hbond_site_symmetry_A
_geom_hbond_distance_DH
_geom_hbond_distance_HA
_geom_hbond_distance_DA
_geom_hbond_angle_DHA
O1W H1W1 O1 2 0.87 1.92 2.793(2) 175
O1W H1W2 O3 2_655 0.86 2.07 2.930(2) 176
O4 H4 O3 1_554 0.82 1.89 2.705(2) 175

loop_
_geom_torsion_atom_site_label_1
_geom_torsion_atom_site_label_2
_geom_torsion_atom_site_label_3
_geom_torsion_atom_site_label_4
_geom_torsion
N1 Cu O1 C2 -6.36(17)
O2 Cu O1 C2 71.1(3)
N1P Cu O1 C2 166.86(17)
O1W Cu O1 C2 -102.32(16)
O1 Cu O2 C9 -82.7(2)
N1 Cu O2 C9 -3.76(14)
N1P Cu O2 C9 -178.28(14)
O1W Cu O2 C9 90.82(14)
O1 Cu N1 C7 6.87(17)
O2 Cu N1 C7 -157.57(17)
O1W Cu N1 C7 107.09(17)
O1 Cu N1 C8 179.08(12)
O2 Cu N1 C8 14.64(12)
O1W Cu N1 C8 -80.70(12)
O1 Cu N1P C2P 140.15(17)
O2 Cu N1P C2P -55.61(17)
O1W Cu N1P C2P 40.32(17)
O1 Cu N1P C6P -42.17(16)
O2 Cu N1P C6P 122.07(16)
O1W Cu N1P C6P -142.00(16)
Cu O1 C2 C3 -173.34(14)
Cu O1 C2 C1 5.6(3)
C6 C1 C2 O1 178.5(2)
C7 C1 C2 O1 -2.9(3)
C6 C1 C2 C3 -2.6(3)
C7 C1 C2 C3 176.02(19)
O1 C2 C3 C4 -178.10(19)
C1 C2 C3 C4 2.9(3)
C2 C3 C4 C5 -0.9(3)
C3 C4 C5 C6 -1.4(4)
C4 C5 C6 C1 1.6(4)
C2 C1 C6 C5 0.4(4)
C7 C1 C6 C5 -178.3(2)
C8 N1 C7 C1 -178.30(17)
Cu N1 C7 C1 -6.6(3)
C6 C1 C7 N1 -177.8(2)
C2 C1 C7 N1 3.5(3)
C7 N1 C8 C9 151.68(17)
Cu N1 C8 C9 -21.07(18)
C7 N1 C8 C10 -91.3(2)
Cu N1 C8 C10 95.95(16)
Cu O2 C9 O3 176.57(16)
Cu O2 C9 C8 -7.8(2)
N1 C8 C9 O3 -165.10(17)
C10 C8 C9 O3 74.8(2)
N1 C8 C9 O2 19.0(2)
C10 C8 C9 O2 -101.1(2)
N1 C8 C10 C11 67.4(2)
C9 C8 C10 C11 -175.01(16)
C8 C10 C11 C12 -104.5(2)
C8 C10 C11 C16 77.5(2)
C16 C11 C12 C13 1.1(3)
C10 C11 C12 C13 -176.9(2)
C11 C12 C13 C14 -0.4(4)
C12 C13 C14 O4 178.7(2)
C12 C13 C14 C15 -0.8(3)
O4 C14 C15 C16 -178.28(19)
C13 C14 C15 C16 1.3(3)
C14 C15 C16 C11 -0.5(3)
C12 C11 C16 C15 -0.7(3)
C10 C11 C16 C15 177.42(19)
C6P N1P C2P C3P 0.3(3)
Cu N1P C2P C3P 178.10(18)
N1P C2P C3P C4P -2.4(4)
C2P C3P C4P C5P 2.4(4)
C3P C4P C5P C6P -0.5(4)
C2P N1P C6P C5P 1.7(3)
Cu N1P C6P C5P -176.04(17)
C4P C5P C6P N1P -1.6(4)
